data_7701572
loop_
_publ_author_name
'Grinderslev, Jakob B.'
'M\/oller, Kasper T'
'Yan, Yigang'
'Chen, Xi-Meng'
'Li, Yongtao'
'Li, Hai-Wen'
'Zhou, Wei'
'Skibsted, J\/orgen'
'Chen, Xuenian'
'Jensen, Torben R.'

_publ_section_title
;
 Potassium octahydridotriborate: diverse polymorphism in a potential
 hydrogen storage material and potassium ion conductor.
;
_journal_issue 24
_journal_name_full 'Dalton transactions (Cambridge, England : 2003)'
_journal_page_first 8872
_journal_page_last 8881
_journal_paper_doi 10.1039/c9dt00742c
_journal_volume 48
_journal_year 2019
_chemical_formula_analytical KB3H8
_chemical_formula_iupac KB3H8
_chemical_formula_moiety KB3H8
_chemical_formula_structural KB3H8
_chemical_formula_sum 'B3 H8 K'
_chemical_formula_weight 79.592
_chemical_name_common Potassium_octahydridoborate
_space_group_IT_number 11
_space_group_name_Hall '-P 2yb'
_space_group_name_H-M_alt 'P 1 21/m 1'
_symmetry_cell_setting monoclinic
_symmetry_space_group_name_Hall '-P 2yb'
_symmetry_space_group_name_H-M 'P 1 21/m 1'
_audit_update_record
;
2019-04-10 deposited with the CCDC.	2019-05-13 downloaded from the CCDC.
;
_cell_angle_alpha 90.0000
_cell_angle_beta 94.6275(11)
_cell_angle_gamma 90.0000
_cell_formula_units_Z 2
_cell_length_a 5.57318(11)
_cell_length_b 8.12797(17)
_cell_length_c 5.32299(10)
_cell_measurement_temperature 221
_cell_volume 240.338(8)
_computing_structure_refinement FULLPROF
_diffrn_ambient_temperature 221
_diffrn_measurement_device_type Mythen
_diffrn_radiation_type synchrotron
_pd_instr_location ' ?'
_pd_meas_2theta_range_inc 0.003601
_pd_meas_2theta_range_max 39.99960
_pd_meas_2theta_range_min 3.02400
_pd_meas_number_of_points 10272
_pd_proc_2theta_range_inc 0.003601
_pd_proc_2theta_range_max 40.0096
_pd_proc_2theta_range_min 3.0340
_pd_proc_ls_pref_orient_corr ' ?'
_pd_proc_ls_prof_R_factor 2.5126
_pd_proc_ls_prof_wR_expected 0.7603
_pd_proc_ls_prof_wR_factor 4.0157
_pd_proc_wavelength 0.708480
_pd_spec_mounting ' ?'
_refine_ls_goodness_of_fit_all 27.8968
_refine_ls_number_parameters 53
_refine_ls_number_reflns 341
_refine_ls_number_restraints 0
_refine_ls_R_I_factor 6.2618
_cod_data_source_file c9dt00742c2.cif
_cod_data_source_block Alpha_KB3H8
_cod_depositor_comments
;
The following automatic conversions were performed:

data item '_symmetry_cell_setting' value 'Monoclinic' was changed to
'monoclinic' in accordance with the
/home/data/users/saulius/crontab/automatic-downloads/current/RSC/lib/dictionaries/cif_core.dic
dictionary named 'cif_core.dic' version 2.4.2 last updated on
2011-04-26.

Automatic conversion script
Id: cif_fix_values 6909 2019-04-08 15:41:33Z antanas 
;
_cod_original_formula_sum KB3H8
_cod_database_code 7701572
_pd_proc_ls_prof_cr_factor 14.5628
_pd_proc_ls_prof_cwr_factor 18.5536
_pd_proc_ls_prof_cwr_expected 3.5128
_pd_proc_ls_prof_chi2 27.8968
_pd_proc_ls_prof_echi2 27.8968

loop_
_symmetry_equiv_pos_as_xyz
x,y,z
-x,y+1/2,-z
-x,-y,-z
x,-y+1/2,z

loop_
_atom_site_label
_atom_site_fract_x
_atom_site_fract_y
_atom_site_fract_z
_atom_site_U_iso_or_equiv
_atom_site_occupancy
_atom_site_adp_type
_atom_site_type_symbol
B1 0.7712(5) 0.86021 0.2204(6) 0.00014 1.00000 Uiso B
H1 0.6015(5) 0.92403 0.3318(6) 0.06333 1.00000 Uiso H
H2 0.9512(5) 0.91247 0.3363(6) 0.06333 1.00000 Uiso H
H3 0.7329(5) 0.91359 0.0086(6) 0.06333 1.00000 Uiso H
B2 0.5512(5) 0.75000 0.3749(6) 0.10573 1.00000 Uiso B
H4 0.3456(5) 0.75000 0.2845(6) 0.06333 1.00000 Uiso H
H5 0.5730(5) 0.75000 0.6033(6) 0.06333 1.00000 Uiso H
K1 0.8653(3) 0.25000 0.2000(3) 0.05356 1.00000 Uiso K

loop_
_atom_type_symbol
_atom_type_scat_Cromer_Mann_a1
_atom_type_scat_Cromer_Mann_b1
_atom_type_scat_Cromer_Mann_a2
_atom_type_scat_Cromer_Mann_b2
_atom_type_scat_Cromer_Mann_a3
_atom_type_scat_Cromer_Mann_b3
_atom_type_scat_Cromer_Mann_a4
_atom_type_scat_Cromer_Mann_b4
_atom_type_scat_Cromer_Mann_c
_atom_type_scat_dispersion_real
_atom_type_scat_dispersion_imag
_atom_type_scat_source
b 2.05450 23.21850 1.33260 1.02100 1.09790 60.34980 0.70680 0.14030 -0.19320 0.00000 0.00100 International_Tables_for_Crystallography_Vol.C(1991)_Tables_6.1.1.4_and_6.1.1.5
h 0.49300 10.51090 0.32291 26.12570 0.14019 3.14236 0.04081 57.79970 0.00304 0.00000 0.00000 International_Tables_for_Crystallography_Vol.C(1991)_Tables_6.1.1.4_and_6.1.1.5
k 8.21860 12.79490 7.43980 0.77480 1.05190 213.18700 0.86590 41.68410 1.42280 0.17900 0.25000 International_Tables_for_Crystallography_Vol.C(1991)_Tables_6.1.1.4_and_6.1.1.5
